data_2013365
loop_
_publ_author_name
'Abonia, Rodrigo'
'Glidewell, Christopher'
'Low, John N.'
'Nogueras, Manuel'
'Quiroga, Jairo'

_publ_section_title
;6-Amino-2-(3,4-dimethoxybenzylamino)-3-methyl-5-nitrosopyrimidin-4(3<i>H</i>)-one:
 hydrogen-bonded sheets form interdigitated bilayers
;
_journal_issue 5
_journal_name_full 'Acta Crystallographica Section C'
_journal_page_first o237
_journal_page_last o239
_journal_paper_doi 10.1107/S0108270103006231
_journal_volume 59
_journal_year 2003
_chemical_formula_iupac 'C14 H17 N5 O4'
_chemical_formula_moiety 'C14 H17 N5 O4'
_chemical_formula_sum 'C14 H17 N5 O4'
_chemical_formula_weight 319.33
_chemical_name_systematic
;
6-Amino-2-(3,4-dimethoxybenzylamino)-3-methyl-5-nitroso-pyrimidin-4(3H)-one
;
_space_group_IT_number 14
_symmetry_cell_setting monoclinic
_symmetry_space_group_name_Hall '-P 2ybc'
_symmetry_space_group_name_H-M 'P 1 21/c 1'
_atom_sites_solution_hydrogens geom
_atom_sites_solution_primary direct
_atom_sites_solution_secondary difmap
_cell_angle_alpha 90.00
_cell_angle_beta 113.728(8)
_cell_angle_gamma 90.00
_cell_formula_units_Z 4
_cell_length_a 12.8488(10)
_cell_length_b 7.4416(10)
_cell_length_c 16.962(2)
_cell_measurement_reflns_used 3378
_cell_measurement_temperature 120(2)
_cell_measurement_theta_max 27.44
_cell_measurement_theta_min 3.04
_cell_volume 1484.7(3)
_computing_cell_refinement 'DENZO--SMN (Otwinowski & Minor, 1997)'
_computing_data_collection 'KappaCCD Server Software (Nonius, 1997)'
_computing_data_reduction DENZO--SMN
_computing_molecular_graphics 'PLATON (Spek, 2003)'
_computing_publication_material 'SHELXL97 and PRPKAPPA (Ferguson, 1999)'
_computing_structure_refinement 'SHELXL97 (Sheldrick, 1997)'
_computing_structure_solution 'SHELXS97 (Sheldrick, 1997)'
_diffrn_ambient_temperature 120(2)
_diffrn_measured_fraction_theta_full 0.996
_diffrn_measured_fraction_theta_max 0.996
_diffrn_measurement_device_type 'Nonius KappaCCD'
_diffrn_measurement_method '\f scans, and \w scans with \k offsets'
_diffrn_radiation_monochromator graphite
_diffrn_radiation_source 'rotating anode'
_diffrn_radiation_type 'Mo K\a'
_diffrn_radiation_wavelength 0.71073
_diffrn_reflns_av_R_equivalents 0.074
_diffrn_reflns_av_sigmaI/netI 0.0424
_diffrn_reflns_limit_h_max 16
_diffrn_reflns_limit_h_min -16
_diffrn_reflns_limit_k_max 8
_diffrn_reflns_limit_k_min -9
_diffrn_reflns_limit_l_max 21
_diffrn_reflns_limit_l_min -21
_diffrn_reflns_number 22739
_diffrn_reflns_theta_full 27.44
_diffrn_reflns_theta_max 27.44
_diffrn_reflns_theta_min 3.04
_diffrn_standards_decay_% negligible
_exptl_absorpt_coefficient_mu 0.108
_exptl_absorpt_correction_T_max 0.979
_exptl_absorpt_correction_T_min 0.942
_exptl_absorpt_correction_type multi-scan
_exptl_absorpt_process_details '(DENZO--SMN; Otwinowski & Minor, 1997)'
_exptl_crystal_colour pink
_exptl_crystal_density_diffrn 1.429
_exptl_crystal_density_method 'not measured'
_exptl_crystal_description block
_exptl_crystal_F_000 672
_exptl_crystal_size_max 0.60
_exptl_crystal_size_mid 0.30
_exptl_crystal_size_min 0.20
_refine_diff_density_max 0.289
_refine_diff_density_min -0.299
_refine_ls_extinction_method none
_refine_ls_goodness_of_fit_ref 1.036
_refine_ls_hydrogen_treatment constr
_refine_ls_matrix_type full
_refine_ls_number_parameters 211
_refine_ls_number_reflns 3378
_refine_ls_number_restraints 0
_refine_ls_restrained_S_all 1.036
_refine_ls_R_factor_all 0.0668
_refine_ls_R_factor_gt 0.0448
_refine_ls_shift/su_max <0.001
_refine_ls_shift/su_mean 0.000
_refine_ls_structure_factor_coef Fsqd
_refine_ls_weighting_details 'w = 1/[\s^2^(Fo^2^)+(0.0612P)^2^+0.3970P] where P = (Fo^2^+2Fc^2^)/3'
_refine_ls_weighting_scheme calc
_refine_ls_wR_factor_gt 0.1067
_refine_ls_wR_factor_ref 0.1172
_reflns_number_gt 2545
_reflns_number_total 3378
_reflns_threshold_expression I>2\s(I)
_cod_data_source_file sk1629.cif
_cod_data_source_block I
_cod_depositor_comments
;
The following automatic conversions were performed:

'_exptl_absorpt_correction_type' value 'Multi-scan' changed to
'multi-scan' according to
/home/saulius/struct/CIF-dictionaries/cif_core.dic dictionary named
'cif_core.dic' version 2.4.1 from 2010-06-29.

Automatic conversion script
Id: cif_fix_values 1715 2011-07-08 13:25:40Z adriana 
;
_cod_original_sg_symbol_H-M 'P 21/c'
_cod_database_code 2013365
_cod_database_fobs_code 2013365

loop_
_symmetry_equiv_pos_as_xyz
'x, y, z'
'-x, y+1/2, -z+1/2'
'-x, -y, -z'
'x, -y+1/2, z+1/2'

loop_
_atom_site_label
_atom_site_fract_x
_atom_site_fract_y
_atom_site_fract_z
_atom_site_U_iso_or_equiv
_atom_site_adp_type
_atom_site_calc_flag
_atom_site_refinement_flags
_atom_site_occupancy
_atom_site_disorder_assembly
_atom_site_disorder_group
_atom_site_type_symbol
O5 0.38137(9) 0.34968(14) 0.67339(7) 0.0214(2) Uani d . 1 . . O
O6 0.37787(10) -0.04153(14) 0.51094(7) 0.0249(3) Uani d . 1 . . O
O23 -0.03951(11) 0.74513(18) 0.20514(8) 0.0364(3) Uani d . 1 . . O
O24 -0.07906(10) 0.80129(16) 0.04642(8) 0.0304(3) Uani d . 1 . . O
N1 0.36011(11) 0.15896(16) 0.40592(8) 0.0188(3) Uani d . 1 . . N
N2 0.35439(11) 0.36436(16) 0.30223(8) 0.0185(3) Uani d . 1 . . N
N3 0.35778(10) 0.47540(16) 0.42846(8) 0.0178(3) Uani d . 1 . . N
N4 0.36632(11) 0.58658(16) 0.55531(8) 0.0215(3) Uani d . 1 . . N
N5 0.38368(11) 0.22268(16) 0.62241(8) 0.0194(3) Uani d . 1 . . N
C2 0.35747(12) 0.33502(18) 0.38003(9) 0.0164(3) Uani d . 1 . . C
C4 0.36534(12) 0.44606(19) 0.50815(9) 0.0176(3) Uani d . 1 . . C
C5 0.37418(12) 0.26720(19) 0.54363(9) 0.0176(3) Uani d . 1 . . C
C6 0.37152(12) 0.11596(19) 0.48890(9) 0.0187(3) Uani d . 1 . . C
C11 0.35491(15) 0.0122(2) 0.34696(10) 0.0262(4) Uani d . 1 . . C
C21 0.23825(13) 0.60791(19) 0.20803(10) 0.0191(3) Uani d . 1 . . C
C22 0.15443(14) 0.6461(2) 0.23842(10) 0.0237(3) Uani d . 1 . . C
C23 0.04918(14) 0.7062(2) 0.18298(11) 0.0252(4) Uani d . 1 . . C
C24 0.02595(13) 0.7319(2) 0.09518(10) 0.0234(3) Uani d . 1 . . C
C25 0.10768(14) 0.6908(2) 0.06532(10) 0.0239(3) Uani d . 1 . . C
C26 0.21395(13) 0.6282(2) 0.12188(10) 0.0207(3) Uani d . 1 . . C
C27 0.35466(13) 0.54514(19) 0.26832(10) 0.0198(3) Uani d . 1 . . C
C231 -0.02022(18) 0.7212(3) 0.29277(13) 0.0422(5) Uani d . 1 . . C
C241 -0.10504(15) 0.8221(2) -0.04285(11) 0.0287(4) Uani d . 1 . . C
H2 0.3521 0.2714 0.2695 0.022 Uiso calc R 1 . . H
H4A 0.3621 0.6955 0.5340 0.026 Uiso calc R 1 . . H
H4B 0.3712 0.5718 0.6082 0.026 Uiso calc R 1 . . H
H11A 0.2878 0.0274 0.2929 0.039 Uiso calc R 1 . . H
H11B 0.3499 -0.1029 0.3733 0.039 Uiso calc R 1 . . H
H11C 0.4235 0.0138 0.3351 0.039 Uiso calc R 1 . . H
H22 0.1703 0.6304 0.2977 0.028 Uiso calc R 1 . . H
H23A 0.0022 0.5965 0.3097 0.063 Uiso calc R 1 . . H
H23B -0.0901 0.7486 0.3006 0.063 Uiso calc R 1 . . H
H23C 0.0406 0.8021 0.3286 0.063 Uiso calc R 1 . . H
H24A -0.1786 0.8825 -0.0708 0.043 Uiso calc R 1 . . H
H24B -0.1085 0.7036 -0.0690 0.043 Uiso calc R 1 . . H
H24C -0.0458 0.8945 -0.0502 0.043 Uiso calc R 1 . . H
H25 0.0919 0.7049 0.0059 0.029 Uiso calc R 1 . . H
H26 0.2700 0.5994 0.1006 0.025 Uiso calc R 1 . . H
H27A 0.4056 0.5466 0.2374 0.024 Uiso calc R 1 . . H
H27B 0.3857 0.6304 0.3171 0.024 Uiso calc R 1 . . H

loop_
_atom_site_aniso_label
_atom_site_aniso_U_11
_atom_site_aniso_U_22
_atom_site_aniso_U_33
_atom_site_aniso_U_12
_atom_site_aniso_U_13
_atom_site_aniso_U_23
O5 0.0279(6) 0.0190(5) 0.0189(5) -0.0021(4) 0.0112(5) -0.0023(4)
O6 0.0372(7) 0.0135(5) 0.0277(6) 0.0016(4) 0.0170(5) 0.0031(4)
O23 0.0345(7) 0.0488(8) 0.0344(7) 0.0158(6) 0.0226(6) 0.0145(6)
O24 0.0253(6) 0.0380(7) 0.0270(6) 0.0069(5) 0.0094(5) 0.0099(5)
N1 0.0261(7) 0.0127(6) 0.0181(6) 0.0011(5) 0.0095(5) -0.0007(5)
N2 0.0262(7) 0.0129(6) 0.0161(6) 0.0019(5) 0.0084(5) -0.0004(4)
N3 0.0232(7) 0.0139(6) 0.0170(6) 0.0011(5) 0.0089(5) 0.0007(4)
N4 0.0343(8) 0.0143(6) 0.0195(7) 0.0010(5) 0.0145(6) 0.0005(5)
N5 0.0206(7) 0.0194(6) 0.0193(7) -0.0010(5) 0.0093(5) -0.0001(5)
C2 0.0154(7) 0.0158(7) 0.0171(7) 0.0018(5) 0.0055(6) 0.0008(5)
C4 0.0182(7) 0.0157(7) 0.0192(7) 0.0000(5) 0.0077(6) 0.0001(5)
C5 0.0190(7) 0.0162(7) 0.0177(7) 0.0004(5) 0.0074(6) 0.0015(5)
C6 0.0197(7) 0.0163(7) 0.0205(8) 0.0003(5) 0.0085(6) 0.0021(5)
C11 0.0421(10) 0.0151(7) 0.0228(8) 0.0005(6) 0.0145(7) -0.0033(6)
C21 0.0242(8) 0.0131(7) 0.0205(8) -0.0009(5) 0.0096(6) 0.0005(5)
C22 0.0307(9) 0.0227(8) 0.0207(8) 0.0025(6) 0.0133(7) 0.0032(6)
C23 0.0286(9) 0.0241(8) 0.0279(9) 0.0037(6) 0.0168(7) 0.0049(6)
C24 0.0227(8) 0.0198(8) 0.0252(8) 0.0018(6) 0.0071(7) 0.0045(6)
C25 0.0309(9) 0.0218(8) 0.0191(8) 0.0020(6) 0.0103(7) 0.0029(6)
C26 0.0273(8) 0.0159(7) 0.0226(8) 0.0007(6) 0.0139(7) 0.0011(6)
C27 0.0248(8) 0.0167(7) 0.0184(7) -0.0010(6) 0.0092(6) 0.0009(5)
C231 0.0481(12) 0.0526(12) 0.0404(11) 0.0216(9) 0.0329(10) 0.0183(9)
C241 0.0261(9) 0.0298(9) 0.0250(9) -0.0014(6) 0.0048(7) 0.0053(7)

loop_
_atom_type_symbol
_atom_type_description
_atom_type_scat_dispersion_real
_atom_type_scat_dispersion_imag
_atom_type_scat_source
C C 0.0033 0.0016 'International Tables Vol C Tables 4.2.6.8 and 6.1.1.4'
H H 0.0000 0.0000 'International Tables Vol C Tables 4.2.6.8 and 6.1.1.4'
N N 0.0061 0.0033 'International Tables Vol C Tables 4.2.6.8 and 6.1.1.4'
O O 0.0106 0.0060 'International Tables Vol C Tables 4.2.6.8 and 6.1.1.4'

loop_
_geom_angle_atom_site_label_1
_geom_angle_atom_site_label_2
_geom_angle_atom_site_label_3
_geom_angle
_geom_angle_publ_flag
C2 N1 C6 121.32(12) no
C2 N1 C11 120.21(12) no
C6 N1 C11 118.44(12) no
N1 C11 H11A 109.5 no
N1 C11 H11B 109.5 no
H11A C11 H11B 109.5 no
N1 C11 H11C 109.5 no
H11A C11 H11C 109.5 no
H11B C11 H11C 109.5 no
N2 C2 N3 118.61(13) no
N2 C2 N1 117.52(13) no
N3 C2 N1 123.87(13) no
C2 N2 C27 122.69(12) no
C2 N2 H2 118.7 no
C27 N2 H2 118.7 no
N2 C27 C21 113.14(12) no
N2 C27 H27A 109.0 no
C21 C27 H27A 109.0 no
N2 C27 H27B 109.0 no
C21 C27 H27B 109.0 no
H27A C27 H27B 107.8 no
C26 C21 C22 119.39(14) no
C26 C21 C27 119.63(13) no
C22 C21 C27 120.98(13) no
C23 C22 C21 120.39(14) no
C23 C22 H22 119.8 no
C21 C22 H22 119.8 no
O23 C23 C22 125.47(15) y
O23 C23 C24 114.61(14) y
C22 C23 C24 119.92(14) no
C23 O23 C231 116.67(14) y
O23 C231 H23A 109.5 no
O23 C231 H23B 109.5 no
H23A C231 H23B 109.5 no
O23 C231 H23C 109.5 no
H23A C231 H23C 109.5 no
H23B C231 H23C 109.5 no
O24 C24 C23 115.33(14) y
O24 C24 C25 125.18(15) y
C25 C24 C23 119.47(14) no
C24 O24 C241 115.88(13) y
O24 C241 H24A 109.5 no
O24 C241 H24B 109.5 no
H24A C241 H24B 109.5 no
O24 C241 H24C 109.5 no
H24A C241 H24C 109.5 no
H24B C241 H24C 109.5 no
C24 C25 C26 120.22(14) no
C24 C25 H25 119.9 no
C26 C25 H25 119.9 no
C21 C26 C25 120.56(14) no
C21 C26 H26 119.7 no
C25 C26 H26 119.7 no
C2 N3 C4 118.62(12) no
N4 C4 N3 117.76(13) no
N4 C4 C5 119.95(13) no
N3 C4 C5 122.27(13) no
C4 N4 H4A 120.0 no
C4 N4 H4B 120.0 no
H4A N4 H4B 120.0 no
N5 C5 C4 127.28(13) no
N5 C5 C6 114.68(12) no
C4 C5 C6 118.04(13) no
O5 N5 C5 118.19(12) no
O6 C6 N1 119.75(13) no
O6 C6 C5 124.50(14) no
N1 C6 C5 115.75(12) no

loop_
_geom_bond_atom_site_label_1
_geom_bond_atom_site_label_2
_geom_bond_site_symmetry_2
_geom_bond_distance
_geom_bond_publ_flag
N1 C2 . 1.378(2) y
C2 N3 . 1.328(2) y
N3 C4 . 1.334(2) y
C4 C5 . 1.446(2) y
C5 C6 . 1.451(2) y
C6 N1 . 1.392(2) y
N1 C11 . 1.464(2) y
C2 N2 . 1.323(2) y
C4 N4 . 1.314(2) y
C5 N5 . 1.334(2) y
N5 O5 . 1.290(2) y
C6 O6 . 1.223(2) y
C11 H11A . 0.98 no
C11 H11B . 0.98 no
C11 H11C . 0.98 no
N2 C27 . 1.4636(18) no
N2 H2 . 0.88 no
C27 C21 . 1.507(2) no
C27 H27A . 0.99 no
C27 H27B . 0.99 no
C21 C26 . 1.374(2) no
C21 C22 . 1.397(2) no
C22 C23 . 1.375(2) no
C22 H22 . 0.95 no
C23 O23 . 1.367(2) no
C23 C24 . 1.409(2) no
O23 C231 . 1.416(2) no
C231 H23A . 0.98 no
C231 H23B . 0.98 no
C231 H23C . 0.98 no
C24 O24 . 1.369(2) no
C24 C25 . 1.372(2) no
O24 C241 . 1.422(2) no
C241 H24A . 0.98 no
C241 H24B . 0.98 no
C241 H24C . 0.98 no
C25 C26 . 1.396(2) no
C25 H25 . 0.95 no
C26 H26 . 0.95 no
N4 H4A . 0.88 no
N4 H4B . 0.88 no

loop_
_geom_hbond_atom_site_label_D
_geom_hbond_atom_site_label_H
_geom_hbond_atom_site_label_A
_geom_hbond_site_symmetry_A
_geom_hbond_distance_DH
_geom_hbond_distance_HA
_geom_hbond_distance_DA
_geom_hbond_angle_DHA
_geom_hbond_publ_flag
N2 H2 O5 4_554 0.88 2.03 2.836(2) 153 y
N4 H4A O6 1_565 0.88 2.02 2.887(2) 168 y
N4 H4B O5 . 0.88 1.96 2.616(2) 130 y
C26 H26 O6 4_554 0.95 2.47 3.403(2) 166 y
C241 H24A O5 2_555 0.98 2.50 3.350(2) 146 y

loop_
_geom_torsion_atom_site_label_1
_geom_torsion_atom_site_label_2
_geom_torsion_atom_site_label_3
_geom_torsion_atom_site_label_4
_geom_torsion
_geom_torsion_publ_flag
C6 N1 C2 N2 175.41(13) no
C11 N1 C2 N2 -2.4(2) no
C6 N1 C2 N3 -4.6(2) no
C11 N1 C2 N3 177.53(14) no
N3 C2 N2 C27 1.8(2) no
N1 C2 N2 C27 -178.2(2) y
C2 N2 C27 C21 -100.4(2) y
N2 C27 C21 C26 -111.20(15) no
N2 C27 C21 C22 68.9(2) y
C26 C21 C22 C23 -1.1(2) no
C27 C21 C22 C23 178.88(14) no
C21 C22 C23 O23 178.99(15) no
C21 C22 C23 C24 -0.8(2) no
C22 C23 O23 C231 0.1(3) y
C24 C23 O23 C231 179.96(16) no
O23 C23 C24 O24 3.6(2) no
C22 C23 C24 O24 -176.59(14) no
O23 C23 C24 C25 -177.69(15) no
C22 C23 C24 C25 2.2(2) no
C25 C24 O24 C241 3.4(2) y
C23 C24 O24 C241 -177.92(14) no
O24 C24 C25 C26 177.05(14) no
C23 C24 C25 C26 -1.6(2) no
C22 C21 C26 C25 1.7(2) no
C27 C21 C26 C25 -178.27(13) no
C24 C25 C26 C21 -0.3(2) no
N2 C2 N3 C4 -177.43(13) no
N1 C2 N3 C4 2.6(2) no
C2 N3 C4 N4 179.54(13) no
C2 N3 C4 C5 0.5(2) no
N4 C4 C5 N5 0.1(2) no
N3 C4 C5 N5 179.02(14) no
N4 C4 C5 C6 179.36(13) no
N3 C4 C5 C6 -1.7(2) no
C4 C5 N5 O5 2.4(2) y
C6 C5 N5 O5 -176.88(12) no
C2 N1 C6 O6 -177.27(13) no
C11 N1 C6 O6 0.6(2) no
C2 N1 C6 C5 3.1(2) no
C11 N1 C6 C5 -178.97(13) no
N5 C5 C6 O6 -0.4(2) no
C4 C5 C6 O6 -179.77(14) no
N5 C5 C6 N1 179.18(12) no
C4 C5 C6 N1 -0.21(19) no

loop_
_cod_related_entry_id
_cod_related_entry_database
_cod_related_entry_code
1 ChemSpider 21107477
